data_7029512
loop_
_publ_author_name
'Wang, Lu'
'Yu, Kai'
'Zhou, Bai-Bin'
'Su, Zhan-Hua'
'Gao, Song'
'Chu, Li-Li'
'Liu, Jia-Ren'

_publ_section_title
;
 The inhibitory effects of a new cobalt-based polyoxometalate on the
 growth of human cancer cells.
;
_journal_issue 16
_journal_name_full 'Dalton transactions (Cambridge, England : 2003)'
_journal_page_first 6070
_journal_page_last 6078
_journal_paper_doi 10.1039/c3dt53030b
_journal_volume 43
_journal_year 2014
_chemical_formula_moiety '2(Bi Co Na2 O45 W10), 2(C3 H4 N2), 2.5(O2), 12(O)'
_chemical_formula_sum 'C6 H8 Bi2 Co2 N4 Na4 O107 W20'
_chemical_formula_weight 6152.74
_chemical_name_systematic
;
?
;
_space_group_IT_number 2
_symmetry_cell_setting triclinic
_symmetry_space_group_name_Hall '-P 1'
_symmetry_space_group_name_H-M 'P -1'
_atom_sites_solution_hydrogens geom
_atom_sites_solution_primary direct
_atom_sites_solution_secondary difmap
_audit_creation_method SHELXL-97
_cell_angle_alpha 69.4680(10)
_cell_angle_beta 83.0670(10)
_cell_angle_gamma 64.6840(10)
_cell_formula_units_Z 1
_cell_length_a 12.4832(5)
_cell_length_b 13.6886(5)
_cell_length_c 16.9954(6)
_cell_measurement_reflns_used 6621
_cell_measurement_temperature 273(2)
_cell_measurement_theta_max 28.23
_cell_measurement_theta_min 2.58
_cell_volume 2456.99(16)
_computing_cell_refinement 'Bruker SMART'
_computing_data_collection 'Bruker SMART'
_computing_data_reduction 'Bruker SAINT'
_computing_molecular_graphics 'Bruker SHELXTL'
_computing_publication_material 'Bruker SHELXTL'
_computing_structure_refinement 'SHELXL-97 (Sheldrick, 1997)'
_computing_structure_solution 'SHELXS-97 (Sheldrick, 1990)'
_diffrn_ambient_temperature 273(2)
_diffrn_measured_fraction_theta_full 0.955
_diffrn_measured_fraction_theta_max 0.955
_diffrn_measurement_device_type 'CCD area detector'
_diffrn_measurement_method 'phi and omega scans'
_diffrn_radiation_monochromator graphite
_diffrn_radiation_source 'fine-focus sealed tube'
_diffrn_radiation_type MoK\a
_diffrn_radiation_wavelength 0.71073
_diffrn_reflns_av_R_equivalents 0.0339
_diffrn_reflns_av_sigmaI/netI 0.0604
_diffrn_reflns_limit_h_max 16
_diffrn_reflns_limit_h_min -16
_diffrn_reflns_limit_k_max 18
_diffrn_reflns_limit_k_min -18
_diffrn_reflns_limit_l_max 22
_diffrn_reflns_limit_l_min -19
_diffrn_reflns_number 17826
_diffrn_reflns_theta_full 28.27
_diffrn_reflns_theta_max 28.27
_diffrn_reflns_theta_min 2.58
_exptl_absorpt_coefficient_mu 27.339
_exptl_absorpt_correction_T_max 0.004
_exptl_absorpt_correction_T_min 0.003
_exptl_absorpt_correction_type numerical
_exptl_absorpt_process_details sadabs
_exptl_crystal_colour translucent
_exptl_crystal_density_diffrn 4.158
_exptl_crystal_density_meas 4.158
_exptl_crystal_density_method 'not measured'
_exptl_crystal_description block
_exptl_crystal_F_000 2672
_exptl_crystal_size_max 0.22
_exptl_crystal_size_mid 0.20
_exptl_crystal_size_min 0.20
_refine_diff_density_max 3.285
_refine_diff_density_min -11.318
_refine_diff_density_rms 0.578
_refine_ls_extinction_method none
_refine_ls_goodness_of_fit_ref 1.035
_refine_ls_hydrogen_treatment constr
_refine_ls_matrix_type full
_refine_ls_number_parameters 676
_refine_ls_number_reflns 11657
_refine_ls_number_restraints 54
_refine_ls_restrained_S_all 1.034
_refine_ls_R_factor_all 0.0640
_refine_ls_R_factor_gt 0.0533
_refine_ls_shift/su_max 0.000
_refine_ls_shift/su_mean 0.000
_refine_ls_structure_factor_coef Fsqd
_refine_ls_weighting_details 'calc w=1/[\s^2^(Fo^2^)+(0.0743P)^2^+118.9127P] where P=(Fo^2^+2Fc^2^)/3'
_refine_ls_weighting_scheme calc
_refine_ls_wR_factor_gt 0.1430
_refine_ls_wR_factor_ref 0.1512
_reflns_number_gt 9752
_reflns_number_total 12211
_reflns_threshold_expression >2sigma(I)
_cod_data_source_file c3dt53030b.txt
_cod_data_source_block cll0051_0m
_cod_depositor_comments
;
The following automatic conversions were performed:

'_symmetry_cell_setting' value 'Triclinic' changed to 'triclinic'
according to
/usr/data/users/saulius/crontab/automatic-downloads/current/RSC/lib/dictionaries/cif_core.dic
dictionary named 'cif_core.dic' version 2.4.2 from 2011-04-26.

Automatic conversion script
Id: cif_fix_values 2281 2013-09-26 08:29:07Z andrius 
;
_cod_original_cell_volume 2457.00(16)
_cod_original_sg_symbol_Hall '-p 1'
_cod_database_code 7029512

loop_
_symmetry_equiv_pos_as_xyz
'x, y, z'
'-x, -y, -z'

loop_
_atom_site_label
_atom_site_type_symbol
_atom_site_fract_x
_atom_site_fract_y
_atom_site_fract_z
_atom_site_U_iso_or_equiv
_atom_site_adp_type
_atom_site_occupancy
_atom_site_symmetry_multiplicity
_atom_site_calc_flag
_atom_site_refinement_flags
O1W O 0.975(3) 0.603(3) 0.399(3) 0.056(9) Uani 0.50 1 d PU
O6W O 0.214(3) 0.414(4) 0.298(3) 0.065(11) Uani 0.50 1 d P
O1 O 0.328(2) -0.386(2) 0.1584(18) 0.091(8) Uani 1 1 d U
O7W O 0.297(2) 0.595(2) 0.4709(17) 0.086(8) Uani 1 1 d .
O5W O 0.304(2) 0.441(2) 0.1208(17) 0.085(7) Uani 1 1 d U
O2 O 0.6546(19) -0.2828(16) 0.287(2) 0.115(13) Uani 1 1 d .
O4W O 0.512(2) 0.4329(19) 0.1085(17) 0.080(7) Uani 1 1 d .
O3 O 0.5394(19) -0.158(2) 0.4370(10) 0.071(7) Uani 1 1 d .
N1 N 0.016(2) 0.2355(19) 0.9891(10) 0.046(5) Uani 1 1 d .
O4 O 0.4882(17) -0.3403(15) 0.4366(11) 0.051(4) Uani 1 1 d .
O10W O 0.3597(16) 0.0741(18) 0.4804(13) 0.057(5) Uani 1 1 d .
O5 O 0.6079(14) -0.367(2) 0.5814(12) 0.068(6) Uani 1 1 d .
O6 O -0.1293(14) -0.2719(15) 0.5359(12) 0.048(4) Uani 1 1 d .
O11W O 0.4353(14) 0.1917(16) 0.0810(10) 0.044(4) Uani 1 1 d .
O7 O 0.6094(14) -0.0289(15) 0.0951(10) 0.041(4) Uani 1 1 d .
O8 O 0.0531(13) -0.2841(14) 0.4217(12) 0.046(4) Uani 1 1 d .
O9W O 0.2514(12) 0.2141(13) 0.3582(9) 0.035(3) Uani 1 1 d .
O9 O 0.5384(14) -0.2720(12) 0.0950(10) 0.041(4) Uani 1 1 d .
O10 O 0.3852(12) -0.2339(13) 0.2440(10) 0.039(4) Uani 1 1 d .
O11 O 0.3430(13) -0.0204(13) 0.0776(9) 0.036(3) Uani 1 1 d .
O12 O -0.1926(12) -0.1949(11) 0.3132(9) 0.028(3) Uani 1 1 d .
O13 O -0.5088(12) 0.5366(11) 0.3018(9) 0.031(3) Uani 1 1 d .
O14 O 0.4573(12) -0.0383(13) 0.2713(10) 0.035(3) Uani 1 1 d .
O15 O -0.2707(11) 0.4866(10) 0.3215(9) 0.027(3) Uani 1 1 d .
O16 O -0.5755(11) 0.2146(13) 0.2832(9) 0.032(3) Uani 1 1 d .
O17 O -0.3976(12) 0.1530(11) 0.3982(8) 0.027(3) Uani 1 1 d .
O18 O 0.1084(11) 0.0835(10) 0.4400(8) 0.023(3) Uani 1 1 d .
O19 O -0.4299(11) 0.3316(11) 0.2625(8) 0.026(3) Uani 1 1 d .
O20 O -0.2655(11) 0.1817(11) 0.0252(8) 0.026(3) Uani 1 1 d .
O21 O -0.0540(12) 0.4901(11) 0.3330(8) 0.027(3) Uani 1 1 d .
O22 O -0.3472(10) 0.4881(10) 0.1761(7) 0.023(3) Uani 1 1 d .
O23 O -0.2008(11) 0.5021(11) 0.0366(8) 0.027(3) Uani 1 1 d .
O24 O -0.3494(11) 0.3221(11) 0.4054(8) 0.023(3) Uani 1 1 d .
O25 O 0.0596(11) -0.0896(12) 0.4403(8) 0.027(3) Uani 1 1 d .
O26 O 0.0431(10) 0.2964(10) 0.2806(8) 0.022(2) Uani 1 1 d .
O27 O -0.2487(10) 0.3099(10) 0.1166(8) 0.023(3) Uani 1 1 d .
O28 O -0.4011(10) 0.2082(11) 0.1657(8) 0.023(3) Uani 1 1 d .
O29 O -0.0878(10) 0.2881(10) 0.4175(8) 0.023(3) Uani 1 1 d .
O30 O -0.3682(10) 0.0169(11) 0.3062(9) 0.024(3) Uani 1 1 d .
O31 O 0.1303(10) -0.1005(10) 0.1468(8) 0.022(2) Uani 1 1 d .
O32 O -0.1617(11) -0.0748(11) 0.4049(8) 0.023(3) Uani 1 1 d .
O33 O 0.2020(11) 0.2621(10) 0.1506(8) 0.023(3) Uani 1 1 d .
O34 O -0.0759(11) 0.1021(11) 0.1388(7) 0.022(2) Uani 1 1 d .
O35 O -0.1324(10) 0.4794(10) 0.1908(7) 0.021(2) Uani 1 1 d .
O36 O 0.1325(9) 0.0938(10) 0.1580(7) 0.016(2) Uani 1 1 d .
O37 O 0.2946(11) -0.1202(10) 0.4398(8) 0.023(3) Uani 1 1 d .
O38 O 0.1796(10) -0.0939(9) 0.2952(7) 0.016(2) Uani 1 1 d .
O39 O -0.1915(9) 0.3109(9) 0.2771(7) 0.015(2) Uani 1 1 d .
O40 O 0.0137(10) 0.0930(9) 0.2937(7) 0.016(2) Uani 1 1 d .
O41 O -0.0369(9) -0.0838(10) 0.2684(7) 0.017(2) Uani 1 1 d .
O42 O -0.0361(10) 0.2960(10) 0.1451(7) 0.017(2) Uani 1 1 d .
O43 O -0.2276(10) 0.0069(9) 0.1757(7) 0.017(2) Uani 1 1 d .
O44 O 0.2195(9) 0.0853(10) 0.2969(7) 0.017(2) Uani 1 1 d .
O45 O -0.2334(9) 0.1220(9) 0.2703(6) 0.0114(19) Uani 1 1 d .
Na2 Na 0.5129(6) -0.1472(7) 0.1762(5) 0.0296(16) Uani 1 1 d .
Na1 Na 0.3244(7) -0.2024(7) 0.1046(5) 0.0288(16) Uani 1 1 d .
Bi1 Bi -0.14490(5) 0.14039(5) 0.36115(3) 0.01145(12) Uani 1 1 d .
W1 W 0.15791(5) -0.02326(5) 0.38910(4) 0.01266(13) Uani 1 1 d .
W2 W -0.24316(5) 0.16353(5) 0.12817(4) 0.01570(14) Uani 1 1 d .
W3 W 0.06484(5) -0.01817(5) 0.20872(4) 0.01456(13) Uani 1 1 d .
W4 W -0.20207(5) -0.06128(5) 0.29775(4) 0.01475(13) Uani 1 1 d .
W5 W 0.11074(5) 0.20212(5) 0.21154(4) 0.01549(13) Uani 1 1 d .
W6 W -0.19490(6) 0.41078(5) 0.13632(4) 0.01692(14) Uani 1 1 d .
W7 W -0.42702(5) 0.18433(6) 0.28997(4) 0.01779(14) Uani 1 1 d .
W8 W -0.10310(6) 0.40129(5) 0.31346(4) 0.01769(14) Uani 1 1 d .
W9 W -0.37412(6) 0.42312(5) 0.29948(4) 0.01878(14) Uani 1 1 d .
W10 W -0.03323(9) -0.19529(8) 0.49069(6) 0.0411(2) Uani 1 1 d .
Co1 Co 0.44398(18) -0.24021(19) 0.51497(14) 0.0167(4) Uani 1 1 d .
N2 N 0.077(2) 0.339(2) 0.8854(15) 0.063(7) Uani 1 1 d .
H2 H 0.0995 0.3915 0.8552 0.075 Uiso 1 1 calc R
C1 C 0.049(3) 0.318(3) 0.967(2) 0.061(7) Uani 1 1 d U
H1 H 0.0529 0.3562 1.0016 0.073 Uiso 1 1 calc R
C3 C 0.023(3) 0.204(3) 0.926(2) 0.077(9) Uani 1 1 d U
H3 H 0.0030 0.1465 0.9260 0.092 Uiso 1 1 calc R
O2W O 0.879(4) 0.557(3) 0.497(3) 0.062(10) Uani 0.50 1 d PU
C2 C 0.064(3) 0.265(3) 0.861(2) 0.075(9) Uani 1 1 d U
H2A H 0.0806 0.2557 0.8086 0.090 Uiso 1 1 calc R
O8W O 0.141(5) 0.643(5) 0.295(3) 0.089(15) Uani 0.50 1 d PU
O3W O 0.775(7) 0.602(6) 0.455(5) 0.13(2) Uani 0.50 1 d PU

loop_
_atom_site_aniso_label
_atom_site_aniso_U_11
_atom_site_aniso_U_22
_atom_site_aniso_U_33
_atom_site_aniso_U_23
_atom_site_aniso_U_13
_atom_site_aniso_U_12
O1W 0.070(13) 0.047(11) 0.069(13) -0.024(9) -0.015(9) -0.034(9)
O6W 0.032(18) 0.07(3) 0.08(3) -0.02(2) 0.001(18) -0.009(17)
O1 0.102(11) 0.083(11) 0.091(11) -0.028(8) -0.013(8) -0.037(8)
O7W 0.069(14) 0.103(19) 0.10(2) -0.061(17) -0.012(13) -0.025(14)
O5W 0.092(11) 0.086(10) 0.085(11) -0.031(8) -0.015(8) -0.036(8)
O2 0.056(12) 0.026(10) 0.25(4) -0.014(15) -0.072(18) -0.011(9)
O4W 0.081(16) 0.054(13) 0.099(19) -0.008(12) -0.012(14) -0.033(12)
O3 0.083(14) 0.129(19) 0.023(8) 0.002(10) 0.006(8) -0.087(15)
N1 0.069(14) 0.056(13) 0.009(7) 0.000(8) -0.003(8) -0.029(11)
O4 0.066(11) 0.047(10) 0.034(9) -0.023(8) 0.002(8) -0.011(9)
O10W 0.045(10) 0.075(13) 0.063(12) -0.032(11) 0.007(9) -0.029(10)
O5 0.024(8) 0.100(16) 0.044(11) -0.012(11) -0.007(7) -0.002(9)
O6 0.037(8) 0.050(10) 0.058(11) -0.003(8) 0.000(8) -0.031(8)
O11W 0.041(8) 0.070(11) 0.038(9) -0.029(8) 0.005(7) -0.031(8)
O7 0.047(9) 0.066(11) 0.032(8) -0.017(8) 0.007(7) -0.043(9)
O8 0.029(8) 0.036(9) 0.060(11) -0.005(8) -0.010(7) -0.007(7)
O9W 0.031(7) 0.043(8) 0.025(7) -0.011(6) 0.011(6) -0.013(6)
O9 0.044(9) 0.017(7) 0.045(9) -0.006(6) 0.010(7) -0.001(6)
O10 0.027(7) 0.034(8) 0.043(9) -0.009(7) 0.014(6) -0.007(6)
O11 0.033(7) 0.038(8) 0.032(8) -0.010(6) 0.007(6) -0.012(6)
O12 0.038(7) 0.021(6) 0.029(7) -0.005(5) -0.001(6) -0.019(6)
O13 0.030(7) 0.019(6) 0.029(7) -0.004(5) -0.004(6) 0.003(5)
O14 0.027(7) 0.044(9) 0.040(8) -0.017(7) 0.007(6) -0.019(6)
O15 0.032(7) 0.017(6) 0.041(8) -0.019(6) 0.005(6) -0.012(5)
O16 0.015(6) 0.043(8) 0.040(8) -0.018(7) -0.005(5) -0.009(6)
O17 0.040(7) 0.028(7) 0.013(6) -0.007(5) 0.004(5) -0.014(6)
O18 0.029(6) 0.023(6) 0.017(6) -0.008(5) -0.004(5) -0.008(5)
O19 0.028(6) 0.031(7) 0.023(6) -0.009(5) 0.003(5) -0.014(6)
O20 0.030(7) 0.029(7) 0.021(6) -0.007(5) -0.004(5) -0.013(6)
O21 0.032(7) 0.024(6) 0.026(7) 0.000(5) -0.004(5) -0.019(6)
O22 0.019(6) 0.016(6) 0.017(6) 0.003(5) -0.005(5) 0.002(5)
O23 0.025(6) 0.031(7) 0.022(6) -0.004(5) 0.001(5) -0.011(6)
O24 0.021(6) 0.025(6) 0.025(6) -0.009(5) 0.003(5) -0.012(5)
O25 0.019(6) 0.035(7) 0.031(7) -0.009(6) 0.000(5) -0.017(5)
O26 0.020(6) 0.019(6) 0.026(6) -0.008(5) 0.004(5) -0.008(5)
O27 0.019(6) 0.021(6) 0.026(7) -0.008(5) -0.006(5) -0.003(5)
O28 0.013(5) 0.028(6) 0.028(7) -0.012(5) -0.001(5) -0.007(5)
O29 0.020(6) 0.022(6) 0.028(7) -0.007(5) 0.001(5) -0.012(5)
O30 0.018(6) 0.025(6) 0.037(7) -0.017(6) 0.003(5) -0.009(5)
O31 0.021(6) 0.023(6) 0.025(6) -0.012(5) 0.000(5) -0.007(5)
O32 0.026(6) 0.025(6) 0.019(6) -0.007(5) -0.005(5) -0.009(5)
O33 0.024(6) 0.025(6) 0.028(7) -0.012(5) 0.012(5) -0.020(5)
O34 0.027(6) 0.032(7) 0.008(5) -0.002(5) 0.000(4) -0.019(5)
O35 0.024(6) 0.018(6) 0.017(6) -0.004(5) 0.001(5) -0.007(5)
O36 0.016(5) 0.023(6) 0.011(5) -0.008(4) 0.004(4) -0.008(5)
O37 0.022(6) 0.012(5) 0.024(6) 0.002(5) -0.005(5) -0.001(5)
O38 0.020(5) 0.015(5) 0.015(5) -0.006(4) 0.000(4) -0.007(4)
O39 0.013(5) 0.007(5) 0.020(6) -0.005(4) 0.001(4) 0.000(4)
O40 0.018(5) 0.018(5) 0.013(5) -0.006(4) -0.001(4) -0.007(4)
O41 0.013(5) 0.023(6) 0.022(6) -0.011(5) 0.005(4) -0.013(5)
O42 0.026(6) 0.018(6) 0.010(5) -0.002(4) -0.003(4) -0.012(5)
O43 0.021(5) 0.017(5) 0.015(5) -0.003(4) 0.000(4) -0.012(5)
O44 0.009(5) 0.024(6) 0.017(6) -0.007(5) 0.001(4) -0.007(4)
O45 0.015(5) 0.013(5) 0.007(5) -0.002(4) -0.001(4) -0.008(4)
Na2 0.025(4) 0.029(4) 0.034(4) -0.010(3) -0.001(3) -0.011(3)
Na1 0.030(4) 0.032(4) 0.022(4) -0.012(3) -0.001(3) -0.007(3)
Bi1 0.0115(2) 0.0100(2) 0.0108(3) -0.0018(2) -0.00167(19) -0.0034(2)
W1 0.0117(3) 0.0124(3) 0.0114(3) -0.0015(2) -0.0017(2) -0.0041(2)
W2 0.0154(3) 0.0184(3) 0.0113(3) -0.0026(2) -0.0028(2) -0.0062(2)
W3 0.0129(3) 0.0167(3) 0.0145(3) -0.0070(2) 0.0013(2) -0.0053(2)
W4 0.0171(3) 0.0151(3) 0.0138(3) -0.0036(2) -0.0017(2) -0.0086(2)
W5 0.0152(3) 0.0140(3) 0.0156(3) -0.0018(2) 0.0002(2) -0.0069(2)
W6 0.0196(3) 0.0128(3) 0.0125(3) 0.0018(2) -0.0040(2) -0.0051(2)
W7 0.0134(3) 0.0215(3) 0.0183(3) -0.0071(3) -0.0009(2) -0.0064(2)
W8 0.0238(3) 0.0103(3) 0.0168(3) -0.0017(2) -0.0044(2) -0.0061(2)
W9 0.0184(3) 0.0101(3) 0.0196(3) -0.0012(2) -0.0015(2) -0.0010(2)
W10 0.0421(5) 0.0404(5) 0.0379(5) -0.0102(4) -0.0036(4) -0.0154(4)
Co1 0.0127(9) 0.0207(11) 0.0140(10) -0.0054(8) -0.0001(8) -0.0046(8)
N2 0.093(19) 0.065(16) 0.052(14) -0.010(12) 0.003(13) -0.060(15)
C1 0.071(11) 0.060(10) 0.060(11) -0.022(8) -0.001(8) -0.031(8)
C3 0.083(13) 0.077(12) 0.085(13) -0.029(9) -0.005(9) -0.043(9)
O2W 0.068(13) 0.056(13) 0.062(13) -0.024(9) 0.000(9) -0.022(9)
C2 0.082(12) 0.083(12) 0.064(12) -0.027(9) 0.014(9) -0.038(9)
O8W 0.092(17) 0.087(17) 0.084(17) -0.028(10) 0.012(10) -0.036(11)
O3W 0.13(2) 0.13(2) 0.13(2) -0.047(12) 0.007(10) -0.051(13)

loop_
_atom_type_symbol
_atom_type_description
_atom_type_scat_dispersion_real
_atom_type_scat_dispersion_imag
_atom_type_scat_source
C C 0.0033 0.0016 'International Tables Vol C Tables 4.2.6.8 and 6.1.1.4'
H H 0.0000 0.0000 'International Tables Vol C Tables 4.2.6.8 and 6.1.1.4'
N N 0.0061 0.0033 'International Tables Vol C Tables 4.2.6.8 and 6.1.1.4'
O O 0.0106 0.0060 'International Tables Vol C Tables 4.2.6.8 and 6.1.1.4'
Na Na 0.0362 0.0249 'International Tables Vol C Tables 4.2.6.8 and 6.1.1.4'
Co Co 0.3494 0.9721 'International Tables Vol C Tables 4.2.6.8 and 6.1.1.4'
W W -0.8490 6.8722 'International Tables Vol C Tables 4.2.6.8 and 6.1.1.4'
Bi Bi -4.1077 10.2566 'International Tables Vol C Tables 4.2.6.8 and 6.1.1.4'

loop_
_geom_angle_atom_site_label_1
_geom_angle_atom_site_label_2
_geom_angle_atom_site_label_3
_geom_angle
_geom_angle_site_symmetry_1
_geom_angle_site_symmetry_3
C3 N1 C1 108(3) . .
Na1 O9 Na2 83.0(5) . .
Na2 O10 Na1 85.6(6) . .
Na2 O11 Na1 82.0(5) . .
W8 O15 W9 115.7(6) . .
W7 O17 Co1 138.0(7) . 2_556
W1 O18 W10 171.0(8) . 2_556
W7 O19 W9 143.7(7) . .
W2 O20 Na1 170.3(8) . 2
W6 O22 W9 116.8(5) . .
W9 O24 Co1 134.9(7) . 2_556
W1 O25 W10 168.1(8) . .
W5 O26 W8 145.3(7) . .
W6 O27 W2 155.0(7) . .
W2 O28 W7 118.3(6) . .
W8 O29 W10 136.0(6) . 2_556
W4 O30 W7 115.4(6) . .
W3 O31 Na1 139.1(7) . .
W4 O32 W10 133.3(7) . .
W2 O34 W3 145.0(6) . .
W6 O35 W8 114.3(6) . .
W5 O36 W3 118.5(5) . .
W1 O37 Co1 172.0(8) . .
W3 O38 W1 118.0(5) . .
Bi1 O39 W9 110.1(5) . .
Bi1 O39 W8 112.3(5) . .
W9 O39 W8 95.6(4) . .
Bi1 O39 W6 140.7(5) . .
W9 O39 W6 95.9(4) . .
W8 O39 W6 93.0(4) . .
Bi1 O40 W1 106.1(5) . .
Bi1 O40 W3 127.0(5) . .
W1 O40 W3 97.1(4) . .
Bi1 O40 W5 130.3(5) . .
W1 O40 W5 96.5(4) . .
W3 O40 W5 92.1(4) . .
W3 O41 W4 147.1(7) . .
W6 O42 W5 147.1(6) . .
W2 O43 W4 115.4(5) . .
W5 O44 W1 116.9(5) . .
Bi1 O45 W7 111.1(4) . .
Bi1 O45 W4 112.0(4) . .
W7 O45 W4 95.4(4) . .
Bi1 O45 W2 139.4(5) . .
W7 O45 W2 97.0(4) . .
W4 O45 W2 93.1(4) . .
O10 Na2 O7 169.2(7) . .
O10 Na2 O2 87.2(8) . .
O7 Na2 O2 102.8(8) . .
O10 Na2 O14 89.4(6) . .
O7 Na2 O14 88.2(6) . .
O2 Na2 O14 81.4(9) . .
O10 Na2 O11 82.9(6) . .
O7 Na2 O11 87.0(6) . .
O2 Na2 O11 169.9(8) . .
O14 Na2 O11 96.6(6) . .
O10 Na2 O9 78.7(6) . .
O7 Na2 O9 103.4(6) . .
O2 Na2 O9 98.6(8) . .
O14 Na2 O9 168.0(6) . .
O11 Na2 O9 81.2(6) . .
O20 Na1 O1 90.3(8) 2 .
O20 Na1 O31 95.9(5) 2 .
O1 Na1 O31 98.1(8) . .
O20 Na1 O10 176.9(6) 2 .
O1 Na1 O10 86.6(8) . .
O31 Na1 O10 84.2(5) . .
O20 Na1 O9 102.7(6) 2 .
O1 Na1 O9 93.9(8) . .
O31 Na1 O9 157.8(6) . .
O10 Na1 O9 77.9(6) . .
O20 Na1 O11 102.2(6) 2 .
O1 Na1 O11 167.3(8) . .
O31 Na1 O11 83.2(5) . .
O10 Na1 O11 80.9(6) . .
O9 Na1 O11 81.1(5) . .
O39 Bi1 O40 87.0(4) . .
O39 Bi1 O45 85.2(4) . .
O40 Bi1 O45 89.1(4) . .
O37 W1 O25 103.6(6) . .
O37 W1 O18 102.5(6) . .
O25 W1 O18 96.5(6) . .
O37 W1 O44 96.8(5) . .
O25 W1 O44 158.5(5) . .
O18 W1 O44 85.8(5) . .
O37 W1 O38 95.4(5) . .
O25 W1 O38 89.4(5) . .
O18 W1 O38 159.3(5) . .
O44 W1 O38 81.7(4) . .
O37 W1 O40 164.0(5) . .
O25 W1 O40 86.1(5) . .
O18 W1 O40 88.9(5) . .
O44 W1 O40 72.5(4) . .
O38 W1 O40 71.6(4) . .
O20 W2 O34 102.4(6) . .
O20 W2 O28 100.9(6) . .
O34 W2 O28 156.4(5) . .
O20 W2 O27 100.7(6) . .
O34 W2 O27 88.7(5) . .
O28 W2 O27 90.4(5) . .
O20 W2 O43 97.0(5) . .
O34 W2 O43 86.8(5) . .
O28 W2 O43 86.9(5) . .
O27 W2 O43 162.3(5) . .
O20 W2 O45 170.0(5) . .
O34 W2 O45 83.6(4) . .
O28 W2 O45 72.7(5) . .
O27 W2 O45 87.2(5) . .
O43 W2 O45 75.3(4) . .
O31 W3 O38 99.0(5) . .
O31 W3 O41 101.0(5) . .
O38 W3 O41 94.4(5) . .
O31 W3 O36 97.2(5) . .
O38 W3 O36 89.7(5) . .
O41 W3 O36 160.4(5) . .
O31 W3 O34 101.2(5) . .
O38 W3 O34 159.3(5) . .
O41 W3 O34 86.0(5) . .
O36 W3 O34 83.5(5) . .
O31 W3 O40 168.3(5) . .
O38 W3 O40 73.1(4) . .
O41 W3 O40 88.5(4) . .
O36 W3 O40 74.4(4) . .
O34 W3 O40 86.2(4) . .
O12 W4 O32 102.1(6) . .
O12 W4 O30 99.7(6) . .
O32 W4 O30 95.8(5) . .
O12 W4 O43 100.7(6) . .
O32 W4 O43 156.1(5) . .
O30 W4 O43 87.4(5) . .
O12 W4 O41 100.3(6) . .
O32 W4 O41 86.6(5) . .
O30 W4 O41 158.9(5) . .
O43 W4 O41 82.3(5) . .
O12 W4 O45 173.8(5) . .
O32 W4 O45 82.1(5) . .
O30 W4 O45 75.2(4) . .
O43 W4 O45 75.8(4) . .
O41 W4 O45 84.4(4) . .
O33 W5 O44 99.7(6) . .
O33 W5 O36 98.3(5) . .
O44 W5 O36 89.6(5) . .
O33 W5 O26 101.4(5) . .
O44 W5 O26 92.2(5) . .
O36 W5 O26 159.6(5) . .
O33 W5 O42 100.4(6) . .
O44 W5 O42 159.9(5) . .
O36 W5 O42 85.7(5) . .
O26 W5 O42 85.7(5) . .
O33 W5 O40 170.5(5) . .
O44 W5 O40 73.8(4) . .
O36 W5 O40 75.0(4) . .
O26 W5 O40 86.0(4) . .
O42 W5 O40 86.1(4) . .
O23 W6 O27 100.8(6) . .
O23 W6 O22 102.1(6) . .
O27 W6 O22 90.4(5) . .
O23 W6 O42 101.7(5) . .
O27 W6 O42 88.6(5) . .
O22 W6 O42 156.0(5) . .
O23 W6 O35 96.7(6) . .
O27 W6 O35 162.4(5) . .
O22 W6 O35 87.8(5) . .
O42 W6 O35 86.1(5) . .
O23 W6 O39 171.2(5) . .
O27 W6 O39 87.0(5) . .
O22 W6 O39 73.6(4) . .
O42 W6 O39 82.3(4) . .
O35 W6 O39 75.7(4) . .
O16 W7 O17 105.0(7) . .
O16 W7 O19 102.3(6) . .
O17 W7 O19 91.2(6) . .
O16 W7 O30 95.6(6) . .
O17 W7 O30 91.3(6) . .
O19 W7 O30 160.7(5) . .
O16 W7 O28 94.5(6) . .
O17 W7 O28 160.5(5) . .
O19 W7 O28 84.7(5) . .
O30 W7 O28 86.5(5) . .
O16 W7 O45 163.0(5) . .
O17 W7 O45 88.8(5) . .
O19 W7 O45 87.1(5) . .
O30 W7 O45 73.8(4) . .
O28 W7 O45 72.0(4) . .
O21 W8 O29 104.0(6) . .
O21 W8 O15 98.3(6) . .
O29 W8 O15 94.5(6) . .
O21 W8 O26 100.6(6) . .
O29 W8 O26 89.2(5) . .
O15 W8 O26 159.2(5) . .
O21 W8 O35 97.8(6) . .
O29 W8 O35 157.9(5) . .
O15 W8 O35 85.4(5) . .
O26 W8 O35 83.6(5) . .
O21 W8 O39 170.9(5) . .
O29 W8 O39 82.2(5) . .
O15 W8 O39 74.4(4) . .
O26 W8 O39 85.9(4) . .
O35 W8 O39 76.5(4) . .
O13 W9 O24 104.7(6) . .
O13 W9 O19 100.1(6) . .
O24 W9 O19 90.4(5) . .
O13 W9 O15 97.2(6) . .
O24 W9 O15 91.9(6) . .
O19 W9 O15 161.4(5) . .
O13 W9 O22 96.3(6) . .
O24 W9 O22 159.0(5) . .
O19 W9 O22 84.2(5) . .
O15 W9 O22 87.1(6) . .
O13 W9 O39 166.7(6) . .
O24 W9 O39 85.9(5) . .
O19 W9 O39 87.6(5) . .
O15 W9 O39 74.2(4) . .
O22 W9 O39 73.6(4) . .
O6 W10 O8 96.6(8) . .
O6 W10 O29 94.9(6) . 2_556
O8 W10 O29 92.8(6) . 2_556
O6 W10 O32 90.2(6) . .
O8 W10 O32 96.8(6) . .
O29 W10 O32 168.6(5) 2_556 .
O6 W10 O18 93.2(7) . 2_556
O8 W10 O18 170.1(6) . 2_556
O29 W10 O18 85.5(5) 2_556 2_556
O32 W10 O18 84.0(5) . 2_556
O6 W10 O25 173.1(7) . .
O8 W10 O25 89.2(6) . .
O29 W10 O25 88.4(5) 2_556 .
O32 W10 O25 85.6(5) . .
O18 W10 O25 81.0(5) 2_556 .
O3 Co1 O24 179.1(6) . 2_556
O3 Co1 O37 88.6(7) . .
O24 Co1 O37 92.0(5) 2_556 .
O3 Co1 O17 98.8(8) . 2_556
O24 Co1 O17 80.6(5) 2_556 2_556
O37 Co1 O17 91.7(5) . 2_556
O3 Co1 O4 86.1(9) . .
O24 Co1 O4 94.5(6) 2_556 .
O37 Co1 O4 90.5(6) . .
O17 Co1 O4 174.7(6) 2_556 .
O3 Co1 O5 87.6(9) . .
O24 Co1 O5 91.9(7) 2_556 .
O37 Co1 O5 174.2(6) . .
O17 Co1 O5 93.2(7) 2_556 .
O4 Co1 O5 84.9(8) . .
C2 N2 C1 107(3) . .
N1 C1 N2 108(3) . .
N1 C3 C2 111(3) . .
N2 C2 C3 106(3) . .

loop_
_geom_bond_atom_site_label_1
_geom_bond_atom_site_label_2
_geom_bond_distance
_geom_bond_site_symmetry_2
O1 Na1 2.34(3) .
O2 Na2 2.38(3) .
O3 Co1 2.037(16) .
N1 C3 1.26(4) .
N1 C1 1.28(4) .
O4 Co1 2.101(16) .
O5 Co1 2.148(17) .
O6 W10 1.849(14) .
O7 Na2 2.382(16) .
O8 W10 1.894(18) .
O9 Na1 2.428(18) .
O9 Na2 2.451(18) .
O10 Na2 2.344(16) .
O10 Na1 2.410(18) .
O11 Na2 2.448(17) .
O11 Na1 2.477(17) .
O12 W4 1.707(12) .
O13 W9 1.742(13) .
O14 Na2 2.417(17) .
O15 W8 1.927(13) .
O15 W9 1.966(12) .
O16 W7 1.727(12) .
O17 W7 1.782(12) .
O17 Co1 2.092(12) 2_556
O18 W1 1.803(12) .
O18 W10 2.093(12) 2_556
O19 W7 1.888(13) .
O19 W9 1.963(13) .
O20 W2 1.720(13) .
O20 Na1 2.294(15) 2
O21 W8 1.713(12) .
O22 W6 1.914(12) .
O22 W9 2.019(12) .
O23 W6 1.704(13) .
O24 W9 1.808(13) .
O24 Co1 2.040(12) 2_556
O25 W1 1.797(12) .
O25 W10 2.119(12) .
O26 W5 1.910(12) .
O26 W8 1.944(12) .
O27 W6 1.909(12) .
O27 W2 1.915(12) .
O28 W2 1.899(11) .
O28 W7 2.029(13) .
O29 W8 1.863(13) .
O29 W10 1.967(13) 2_556
O30 W4 1.898(12) .
O30 W7 2.008(12) .
O31 W3 1.698(12) .
O31 Na1 2.392(14) .
O32 W4 1.873(12) .
O32 W10 2.009(12) .
O33 W5 1.722(11) .
O34 W2 1.892(12) .
O34 W3 1.967(12) .
O35 W6 1.939(12) .
O35 W8 1.977(12) .
O36 W5 1.909(11) .
O36 W3 1.952(11) .
O37 W1 1.741(12) .
O37 Co1 2.071(12) .
O38 W3 1.859(11) .
O38 W1 2.077(11) .
O39 Bi1 2.127(10) .
O39 W9 2.215(10) .
O39 W8 2.237(11) .
O39 W6 2.297(11) .
O40 Bi1 2.128(11) .
O40 W1 2.201(11) .
O40 W3 2.303(11) .
O40 W5 2.307(11) .
O41 W3 1.864(10) .
O41 W4 1.978(10) .
O42 W6 1.914(12) .
O42 W5 1.937(11) .
O43 W2 1.937(11) .
O43 W4 1.956(11) .
O44 W5 1.870(11) .
O44 W1 2.075(11) .
O45 Bi1 2.143(10) .
O45 W7 2.219(10) .
O45 W4 2.247(10) .
O45 W2 2.285(10) .
Na1 O20 2.294(15) 2
W10 O29 1.967(13) 2_556
W10 O18 2.093(12) 2_556
Co1 O24 2.040(12) 2_556
Co1 O17 2.092(12) 2_556
N2 C2 1.29(4) .
N2 C1 1.35(4) .
C3 C2 1.33(5) .
